data_7050910
loop_
_publ_author_name
'Carla D. Nunes'
'Teresa M. Santos'
'Helena M. Carapu\,ca'
'Alan Hazell'
'Martyn Pillinger'
'Jo\~ao Madureira'
'Wen-Mei Xue'
'Fritz E. K\"uhn'
'Isabel S. Gon\,calves'

_publ_section_title
;
 Synthesis and characterisation of ruthenium(II) complexes containing
 ferrocenyl-derived ligands
;
_journal_issue 10
_journal_name_full 'New J. Chem.'
_journal_page_first 1384
_journal_page_last 1388
_journal_paper_doi 10.1039/b204002f
_journal_volume 26
_journal_year 2002
_chemical_formula_sum 'C25.78 H37.134 Cl2 Fe N O1.288 Ru S4'
_chemical_formula_weight 737.82
_chemical_name_systematic ?
_space_group_IT_number 13
_symmetry_cell_setting monoclinic
_symmetry_space_group_name_Hall '-P 2yac'
_symmetry_space_group_name_H-M 'P 1 2/n 1'
_atom_type_scat_source IntTabIV
_cell_angle_alpha 90.0
_cell_angle_beta 100.341(2)
_cell_angle_gamma 90.0
_cell_formula_units_Z 4
_cell_length_a 13.192(1)
_cell_length_b 7.6662(6)
_cell_length_c 28.549(2)
_cell_measurement_reflns_used 6920
_cell_measurement_temperature 120
_cell_measurement_theta_max 29.8
_cell_measurement_theta_min 2.4
_cell_volume 2840.3(4)
_computing_cell_refinement 'SAINT (Siemens, 1995)'
_computing_data_collection 'SMART (Siemens, 1995)'
_computing_data_reduction 'SAINT (Siemens, 1995)'
_computing_molecular_graphics
;                                   
ORTEP-III (Burnett & Johnson,  1996), KRYSTAL                     
;
_computing_publication_material KRYSTAL
_computing_structure_refinement 'modified ORFLS(1962), KRYSTAL'
_computing_structure_solution
;                                   
SIR97 (Altomare et al., 1997 ), KRYSTAL                            
;
_diffrn_ambient_temperature 120
_diffrn_measured_fraction_theta_full 0.927
_diffrn_measured_fraction_theta_max 0.927
_diffrn_measurement_device 'Siemens SMART CCD diffractometer'
_diffrn_measurement_method
;                                   
\w rotation scans with narrow       
frames                              
;
_diffrn_radiation_monochromator graphite
_diffrn_radiation_source 'x-ray tube'
_diffrn_radiation_type 'Mo K\a'
_diffrn_radiation_wavelength 0.71073
_diffrn_reflns_av_R_equivalents 0.040
_diffrn_reflns_limit_h_max 17
_diffrn_reflns_limit_h_min -18
_diffrn_reflns_limit_k_max 10
_diffrn_reflns_limit_k_min -10
_diffrn_reflns_limit_l_max 38
_diffrn_reflns_limit_l_min -34
_diffrn_reflns_number 29728
_diffrn_reflns_reduction_process 29728
_diffrn_reflns_theta_full 29.8
_diffrn_reflns_theta_max 29.8
_diffrn_reflns_theta_min 2.4
_diffrn_standards_decay_% 0
_exptl_absorpt_coefficient_mu 1.548
_exptl_absorpt_correction_T_max 0.845
_exptl_absorpt_correction_T_min 0.565
_exptl_absorpt_correction_type integration
_exptl_absorpt_process_details 'XPREP  1995'
_exptl_crystal_colour red
_exptl_crystal_density_diffrn 1.725
_exptl_crystal_density_meas ?
_exptl_crystal_density_method .
_exptl_crystal_description needle
_exptl_crystal_F_000 1508.5
_exptl_crystal_size_max 0.430
_exptl_crystal_size_mid 0.180
_exptl_crystal_size_min 0.012
_refine_diff_density_max 2.0(2)
_refine_diff_density_min -2.0(2)
_refine_ls_extinction_method none
_refine_ls_goodness_of_fit_ref 0.945
_refine_ls_hydrogen_treatment mixed
_refine_ls_matrix_type full
_refine_ls_number_constraints 249
_refine_ls_number_parameters 323
_refine_ls_number_reflns 5888
_refine_ls_number_restraints 0
_refine_ls_R_factor_gt 0.052
_refine_ls_shift/su_max 0.00045
_refine_ls_shift/su_mean 0.00002
_refine_ls_structure_factor_coef F
_refine_ls_weighting_details
;
w= 1/{[\s~cs~(F^2^)+B +(1+A)F^2^]^1/2^- |F|}^2^
A = 0.03, B = 1.00
;
_refine_ls_weighting_scheme calc
_refine_ls_wR_factor_ref 0.046
_reflns_number_gt 5888
_reflns_number_total 8117
_reflns_threshold_expression I>3\s(I)
_cod_data_source_file b204002f.txt
_cod_data_source_block isabel1
_cod_depositor_comments
;
The following automatic conversions were performed:

'_atom_site_thermal_displace_type' tag value 'Uij' was replaced with
'Uani' value 41 time.

Automatic conversion script
Id: cif_fix_values 1646 2011-03-28 12:23:43Z adriana 
;
_cod_original_cell_volume 2840.4(4)
_cod_original_sg_symbol_H-M 'P 2/n'
_cod_original_formula_sum 'C25.780 H37.134 Cl2 Fe N O1.288 Ru S4 '
_cod_database_code 7050910

loop_
_symmetry_equiv_pos_as_xyz
+x,+y,+z
1/2-x,+y,1/2-z
-x,-y,-z
1/2+x,-y,1/2+z

loop_
_atom_site_aniso_label
_atom_site_aniso_U_11
_atom_site_aniso_U_22
_atom_site_aniso_U_33
_atom_site_aniso_U_12
_atom_site_aniso_U_13
_atom_site_aniso_U_23
Ru1 0.0172(1) 0.0133(1) 0.0319(2) 0.0033(1) 0.0087(1) 0.0028(2)
Fe2 0.0147(3) 0.0272(4) 0.0714(6) 0.0012(3) 0.0014(3) -0.0241(4)
S1 0.0278(5) 0.0195(5) 0.0352(7) 0.0065(4) 0.0133(5) 0.0052(5)
S2 0.0331(6) 0.0221(5) 0.0398(7) -0.0070(5) 0.0160(5) -0.0070(5)
S3 0.0270(6) 0.0358(7) 0.0461(8) 0.0157(5) 0.0179(5) 0.0181(6)
S4 0.0273(6) 0.0267(6) 0.0506(8) -0.0043(5) 0.0076(6) -0.0079(6)
N1 0.021(2) 0.016(2) 0.033(2) 0.003(1) 0.010(2) 0.004(2)
C1 0.056(3) 0.019(2) 0.054(3) 0.007(2) 0.031(3) 0.007(2)
C2 0.046(3) 0.015(2) 0.065(4) -0.009(2) 0.032(3) -0.006(2)
C3 0.061(4) 0.034(3) 0.053(4) -0.021(3) 0.037(3) -0.019(3)
C4 0.050(3) 0.030(3) 0.082(5) -0.002(2) 0.043(3) -0.013(3)
C5 0.042(3) 0.031(3) 0.058(4) 0.009(2) 0.028(3) 0.003(3)
C6 0.025(2) 0.058(4) 0.042(3) -0.004(2) 0.005(2) -0.002(3)
C7 0.033(3) 0.041(3) 0.056(4) -0.012(2) 0.006(3) -0.002(3)
C8 0.037(3) 0.074(4) 0.038(3) -0.011(3) 0.010(2) -0.020(3)
C9 0.035(3) 0.053(3) 0.042(3) 0.000(3) 0.008(2) -0.008(3)
C10 0.037(3) 0.047(3) 0.038(3) 0.016(2) 0.006(2) 0.009(3)
C11 0.026(2) 0.025(2) 0.034(3) 0.007(2) 0.008(2) 0.005(2)
C12 0.026(2) 0.024(2) 0.035(3) 0.007(2) 0.012(2) 0.001(2)
C13 0.018(2) 0.016(2) 0.037(3) -0.001(2) 0.008(2) 0.001(2)
C14 0.021(2) 0.024(2) 0.033(3) 0.003(2) 0.006(2) 0.002(2)
C15 0.024(2) 0.026(2) 0.032(3) 0.003(2) 0.011(2) 0.002(2)
C16 0.016(2) 0.019(2) 0.042(3) -0.002(2) 0.008(2) -0.001(2)
C17 0.028(2) 0.043(3) 0.044(3) 0.010(2) 0.013(2) 0.009(3)
C18 0.015(2) 0.047(3) 0.054(3) 0.004(2) 0.008(2) -0.003(3)
C19 0.018(2) 0.027(2) 0.045(3) 0.002(2) -0.003(2) -0.008(2)
C20 0.029(2) 0.027(2) 0.032(3) 0.006(2) 0.006(2) -0.002(2)
C21B 0.022(2) 0.013(3) 0.124(2) -0.010(2) 0.004(2) -0.004(2)
C22B 0.020(3) 0.024(3) 0.178(4) -0.007(2) 0.013(2) 0.020(3)
C23B 0.025(1) 0.059(2) 0.107(2) -0.006(1) 0.003(1) -0.050(2)
C24B 0.028(2) 0.024(1) 0.191(5) -0.008(1) 0.016(2) -0.025(2)
C25B 0.032(1) 0.079(3) 0.144(3) 0.003(1) 0.006(2) -0.072(2)
C21A 0.027(2) 0.030(2) 0.137(3) -0.003(2) 0.007(1) -0.012(2)
C22A 0.028(2) 0.030(2) 0.181(4) -0.004(1) 0.015(2) -0.013(2)
C23A 0.018(1) 0.059(2) 0.091(2) -0.010(1) 0.001(1) -0.050(2)
C24A 0.033(2) 0.047(2) 0.149(5) 0.001(2) 0.007(2) -0.066(3)
C25A 0.020(2) 0.106(4) 0.095(3) 0.005(2) -0.003(2) -0.083(2)
Cl1 0.0268(5) 0.0233(5) 0.0403(7) 0.0044(4) 0.0136(5) 0.0100(5)
Cl2 0.216(12) 0.038(1) 0.042(4) -0.056(4) 0.060(7) -0.020(3)
Cl3 0.125(6) 0.051(2) 0.048(3) 0.032(2) 0.002(3) 0.009(2)
O2 0.097(6) 0.126(8) 0.121(8) 0.000 -0.056(6) 0.000

loop_
_atom_site_label
_atom_site_fract_x
_atom_site_fract_y
_atom_site_fract_z
_atom_site_U_iso_or_equiv
_atom_site_thermal_displace_type
_atom_site_occupancy
Ru1 0.84903(3) 0.04883(4) 0.11250(1) 0.0203(2) Uani 1.0
Fe2 0.38054(5) 0.67473(9) 0.10344(3) 0.0386(4) Uani 1.0
S1 0.79858(9) -0.12390(14) 0.16895(4) 0.0266(6) Uani 1.0
S2 0.77435(9) -0.16701(15) 0.05938(5) 0.0305(6) Uani 1.0
S3 1.01135(9) -0.07293(17) 0.12355(5) 0.0349(7) Uani 1.0
S4 0.92953(9) 0.26010(16) 0.16544(5) 0.0348(7) Uani 1.0
N1 0.7031(3) 0.1751(4) 0.1049(1) 0.023(2) Uani 1.0
C1 0.8185(4) -0.3413(6) 0.1474(2) 0.040(3) Uani 1.0
C2 0.7626(4) -0.3597(6) 0.0968(2) 0.039(3) Uani 1.0
C3 0.8659(5) -0.2409(7) 0.0230(2) 0.046(3) Uani 1.0
C4 0.9741(4) -0.2896(7) 0.0484(2) 0.050(4) Uani 1.0
C5 1.0411(4) -0.1372(7) 0.0675(2) 0.041(3) Uani 1.0
C6 1.1032(4) 0.1134(8) 0.1386(2) 0.042(3) Uani 1.0
C7 1.0514(4) 0.2847(7) 0.1453(2) 0.044(3) Uani 1.0
C8 0.9772(4) 0.1728(9) 0.2246(2) 0.049(4) Uani 1.0
C9 0.9029(4) 0.0571(8) 0.2452(2) 0.043(3) Uani 1.0
C10 0.8891(4) -0.1243(7) 0.2243(2) 0.041(3) Uani 1.0
C11 0.6656(3) 0.2333(6) 0.1430(2) 0.028(2) Uani 1.0
C12 0.5710(3) 0.3124(6) 0.1397(2) 0.028(2) Uani 1.0
C13 0.5088(3) 0.3379(5) 0.0954(2) 0.023(2) Uani 1.0
C14 0.5490(3) 0.2819(6) 0.0561(2) 0.026(2) Uani 1.0
C15 0.6450(3) 0.2039(6) 0.0619(2) 0.027(2) Uani 1.0
C16 0.4070(3) 0.4195(5) 0.0900(2) 0.025(2) Uani 1.0
C17 0.3453(4) 0.4361(7) 0.1264(2) 0.037(3) Uani 1.0
C18 0.2542(3) 0.5292(7) 0.1069(2) 0.038(3) Uani 1.0
C19 0.2582(3) 0.5688(6) 0.0591(2) 0.031(2) Uani 1.0
C20 0.3515(3) 0.5008(6) 0.0488(2) 0.029(2) Uani 1.0
C21A 0.4808(7) 0.858(2) 0.0955(4) 0.066(2) Uani 0.631(9)
C22A 0.3825(6) 0.930(1) 0.0968(4) 0.080(3) Uani 0.631
C23A 0.5163(5) 0.776(2) 0.1397(4) 0.057(2) Uani 0.631
C24A 0.3573(4) 0.891(1) 0.1418(4) 0.077(3) Uani 0.631
C25A 0.4401(6) 0.796(1) 0.1683(3) 0.075(3) Uani 0.631
C21B 0.507(1) 0.835(2) 0.0876(7) 0.054(3) Uani 0.369
C22B 0.415(1) 0.923(2) 0.0686(6) 0.075(4) Uani 0.369
C23B 0.508(1) 0.806(3) 0.1366(7) 0.065(2) Uani 0.369
C24B 0.358(1) 0.947(2) 0.1059(8) 0.081(3) Uani 0.369
C25B 0.416(1) 0.875(3) 0.1478(6) 0.086(3) Uani 0.369
Cl1 0.88399(8) 0.22769(14) 0.04619(4) 0.0292(6) Uani 1.0
Cl2 0.7254(9) 0.4678(4) 0.2468(5) 0.094(8) Uani 0.5
Cl3 0.2230(5) -0.0713(4) 0.2543(2) 0.077(4) Uani 0.5
O1 0.113(1) -0.391(2) 0.2282(6) 0.078(4) Uiso 0.398(18)
O2 0.250 0.321(1) 0.2500 0.124(8) Uani 1.000
O3 0.125(1) -0.383(2) 0.2116(6) 0.078(4) Uiso 0.390(13)
C26 0.083(1) -0.444(2) 0.2509(5) 0.064(6) Uiso 0.390
C27 -0.010(2) -0.475(5) 0.2677(8) 0.163(15) Uiso 0.390
H1a 0.7927 -0.4248 0.1669 0.052 Uiso 1.0
H1b 0.8901 -0.3603 0.1486 0.052 Uiso 1.0
H2a 0.7899 -0.4578 0.0829 0.050 Uiso 1.0
H2b 0.6916 -0.3787 0.0972 0.050 Uiso 1.0
H3a 0.8729 -0.1500 0.0011 0.059 Uiso 1.0
H3b 0.8372 -0.3410 0.0059 0.059 Uiso 1.0
H4a 1.0075 -0.3508 0.0265 0.065 Uiso 1.0
H4b 0.9677 -0.3638 0.0744 0.065 Uiso 1.0
H5a 1.1115 -0.1701 0.0715 0.052 Uiso 1.0
H5b 1.0286 -0.0425 0.0458 0.052 Uiso 1.0
H6a 1.1411 0.1265 0.1135 0.050 Uiso 1.0
H6b 1.1490 0.0861 0.1673 0.050 Uiso 1.0
H7a 1.0394 0.3449 0.1157 0.052 Uiso 1.0
H7b 1.0963 0.3517 0.1682 0.052 Uiso 1.0
H8a 0.9947 0.2685 0.2457 0.059 Uiso 1.0
H8b 1.0374 0.1063 0.2231 0.059 Uiso 1.0
H9a 0.8375 0.1126 0.2400 0.052 Uiso 1.0
H9b 0.9274 0.0463 0.2784 0.052 Uiso 1.0
H10a 0.9538 -0.1658 0.2187 0.049 Uiso 1.0
H10b 0.8644 -0.1991 0.2463 0.049 Uiso 1.0
H11 0.7067 0.2189 0.1737 0.034 Uiso 1.0
H12 0.5480 0.3497 0.1677 0.034 Uiso 1.0
H14 0.5102 0.2975 0.0250 0.031 Uiso 1.0
H15 0.6709 0.1691 0.0344 0.033 Uiso 1.0
H17 0.3624 0.3927 0.1580 0.046 Uiso 1.0
H18 0.2000 0.5594 0.1232 0.046 Uiso 1.0
H19 0.2073 0.6302 0.0375 0.036 Uiso 1.0
H20 0.3734 0.5085 0.0189 0.035 Uiso 1.0
H21A 0.5166 0.8646 0.0695 0.078 Uiso 0.631
H22A 0.3407 0.9923 0.0718 0.095 Uiso 0.631
H23A 0.5803 0.7170 0.1487 0.067 Uiso 0.631
H24A 0.2956 0.9237 0.1524 0.091 Uiso 0.631
H25A 0.4437 0.7536 0.1998 0.089 Uiso 0.631
H21B 0.5596 0.8021 0.0705 0.064 Uiso 0.369
H22B 0.3938 0.9587 0.0365 0.089 Uiso 0.369
H23B 0.5614 0.7491 0.1581 0.076 Uiso 0.369
H24B 0.2931 1.0025 0.1031 0.097 Uiso 0.369
H25B 0.3967 0.8730 0.1783 0.102 Uiso 0.369

loop_
_geom_angle_atom_site_label_1
_geom_angle_atom_site_label_2
_geom_angle_atom_site_label_3
_geom_angle
_geom_angle_site_symmetry_1
_geom_angle_site_symmetry_2
_geom_angle_site_symmetry_3
_geom_angle_publ_flag
N1 Ru1 S1 87.9(1) . . . yes
N1 Ru1 S2 89.3(1) . . . yes
N1 Ru1 S3 176.4(1) . . . yes
N1 Ru1 S4 92.8(1) . . . yes
N1 Ru1 Cl1 87.6(1) . . . yes
S1 Ru1 S2 84.54(4) . . . yes
S1 Ru1 S3 92.87(4) . . . yes
S1 Ru1 S4 95.86(5) . . . yes
S1 Ru1 Cl1 173.43(4) . . . yes
S2 Ru1 S3 94.30(5) . . . yes
S2 Ru1 S4 177.91(7) . . . yes
S2 Ru1 Cl1 90.61(5) . . . yes
S3 Ru1 S4 83.63(5) . . . yes
S3 Ru1 Cl1 91.91(4) . . . yes
S4 Ru1 Cl1 89.15(5) . . . yes
Ru1 N1 C11 121.5(3) . . . yes
Ru1 N1 C15 121.7(3) . . . yes
Ru1 S1 C1 102.5(2) . . . yes
Ru1 S1 C10 112.9(2) . . . yes
Ru1 S2 C2 105.1(2) . . . yes
Ru1 S2 C3 110.2(2) . . . yes
Ru1 S3 C5 109.7(2) . . . yes
Ru1 S3 C6 105.6(2) . . . yes
Ru1 S4 C7 101.1(2) . . . yes
Ru1 S4 C8 112.7(2) . . . yes
C16 Fe2 C17 41.4(2) . . . yes
C16 Fe2 C20 40.6(2) . . . yes
C17 Fe2 C18 41.2(2) . . . yes
C18 Fe2 C19 40.6(2) . . . yes
C19 Fe2 C20 40.7(2) . . . yes
C21A Fe2 C22A 42.1(2) . . . yes
C21A Fe2 C23A 41.1(3) . . . yes
C22A Fe2 C24A 41.3(1) . . . yes
C23A Fe2 C25A 39.8(2) . . . yes
C24A Fe2 C25A 39.9(2) . . . yes
C21B Fe2 C22B 37.4(3) . . . yes
C21B Fe2 C23B 38.9(4) . . . yes
C22B Fe2 C24B 37.9(2) . . . yes
C23B Fe2 C25B 41.0(4) . . . yes
C24B Fe2 C25B 40.2(3) . . . yes
Fe2 C21A C22A 68.7(3) . . . yes
Fe2 C21A C23A 72.6(3) . . . yes
Fe2 C22A C21A 69.2(4) . . . yes
Fe2 C22A C24A 72.3(3) . . . yes
Fe2 C23A C21A 66.3(3) . . . yes
Fe2 C23A C25A 71.7(3) . . . yes
Fe2 C24A C22A 66.4(4) . . . yes
Fe2 C24A C25A 72.1(3) . . . yes
Fe2 C25A C23A 68.5(4) . . . yes
Fe2 C25A C24A 68.0(3) . . . yes
Fe2 C21B C22B 72.9(6) . . . yes
Fe2 C21B C23B 65.0(7) . . . yes
Fe2 C22B C21B 69.7(6) . . . yes
Fe2 C22B C24B 66.6(5) . . . yes
Fe2 C23B C21B 76.1(6) . . . yes
Fe2 C23B C25B 67.6(5) . . . yes
Fe2 C24B C22B 75.5(5) . . . yes
Fe2 C24B C25B 65.3(7) . . . yes
Fe2 C25B C23B 71.4(6) . . . yes
Fe2 C25B C24B 74.5(6) . . . yes
C1 S1 C10 100.5(3) . . . no
C2 S2 C3 102.4(2) . . . no
C5 S3 C6 100.3(2) . . . no
C7 S4 C8 98.9(3) . . . no
C11 N1 C15 116.8(4) . . . no
S1 C1 C2 109.6(3) . . . no
S2 C2 C1 113.7(3) . . . no
S2 C3 C4 117.6(4) . . . no
C3 C4 C5 114.8(4) . . . no
S3 C5 C4 109.3(4) . . . no
S3 C6 C7 113.9(3) . . . no
S4 C7 C6 113.4(4) . . . no
S4 C8 C9 115.7(4) . . . no
C8 C9 C10 115.2(5) . . . no
S1 C10 C9 111.0(4) . . . no
N1 C11 C12 123.3(4) . . . no
C11 C12 C13 120.3(4) . . . no
C12 C13 C14 116.2(4) . . . no
C12 C13 C16 122.4(4) . . . no
C14 C13 C16 121.4(4) . . . no
C13 C14 C15 120.6(4) . . . no
N1 C15 C14 122.8(4) . . . no
C17 C16 C20 106.7(4) . . . no
C13 C16 C20 127.2(4) . . . no
C13 C16 C17 126.1(4) . . . no
C16 C17 C18 108.0(4) . . . no
C17 C18 C19 108.2(4) . . . no
C18 C19 C20 107.9(4) . . . no
C16 C20 C19 109.2(4) . . . no
C22A C21A C23A 108.00(9) . . . no
C21A C22A C24A 108.00(2) . . . no
C21A C23A C25A 108.00(2) . . . no
C22A C24A C25A 108.00(6) . . . no
C23A C25A C24A 108.00(6) . . . no
C22B C21B C23B 108.00(9) . . . no
C21B C22B C24B 108.00(2) . . . no
C21B C23B C25B 108.00(2) . . . no
C22B C24B C25B 108.00(6) . . . no
C23B C25B C24B 108.00(6) . . . no
O3 C26 C27 143.90(0) . . . no
H1a C1 H1b 109.5 . . . no
C2 C1 H1a 109.4 . . . no
S1 C1 H1a 109.4 . . . no
C2 C1 H1b 109.4 . . . no
S1 C1 H1b 109.4 . . . no
H2a C2 H2b 109.5 . . . no
C1 C2 H2a 108.4 . . . no
S2 C2 H2a 108.4 . . . no
C1 C2 H2b 108.4 . . . no
S2 C2 H2b 108.4 . . . no
H3a C3 H3b 109.5 . . . no
C4 C3 H3a 107.4 . . . no
S2 C3 H3a 107.4 . . . no
C4 C3 H3b 107.4 . . . no
S2 C3 H3b 107.4 . . . no
H4a C4 H4b 109.5 . . . no
C5 C4 H4a 108.1 . . . no
C3 C4 H4a 108.1 . . . no
C5 C4 H4b 108.1 . . . no
C3 C4 H4b 108.1 . . . no
H5a C5 H5b 109.5 . . . no
C4 C5 H5a 109.5 . . . no
S3 C5 H5a 109.5 . . . no
C4 C5 H5b 109.5 . . . no
S3 C5 H5b 109.5 . . . no
H6a C6 H6b 109.5 . . . no
C7 C6 H6a 108.4 . . . no
S3 C6 H6a 108.4 . . . no
C7 C6 H6b 108.4 . . . no
S3 C6 H6b 108.4 . . . no
H7a C7 H7b 109.5 . . . no
C6 C7 H7a 108.5 . . . no
S4 C7 H7a 108.5 . . . no
C6 C7 H7b 108.5 . . . no
S4 C7 H7b 108.5 . . . no
H8a C8 H8b 109.5 . . . no
C9 C8 H8a 107.9 . . . no
S4 C8 H8a 107.9 . . . no
C9 C8 H8b 107.9 . . . no
S4 C8 H8b 107.9 . . . no
H9a C9 H9b 109.5 . . . no
C10 C9 H9a 108.0 . . . no
C8 C9 H9a 108.0 . . . no
C10 C9 H9b 108.0 . . . no
C8 C9 H9b 108.0 . . . no
H10a C10 H10b 109.5 . . . no
C9 C10 H10a 109.1 . . . no
S1 C10 H10a 109.1 . . . no
C9 C10 H10b 109.1 . . . no
S1 C10 H10b 109.1 . . . no
N1 C11 H11 118.3 . . . no
C12 C11 H11 118.3 . . . no
C11 C12 H12 119.9 . . . no
C13 C12 H12 119.9 . . . no
C15 C14 H14 119.7 . . . no
C13 C14 H14 119.7 . . . no
N1 C15 H15 118.6 . . . no
C14 C15 H15 118.6 . . . no
C18 C17 H17 126.0 . . . no
C16 C17 H17 126.0 . . . no
C19 C18 H18 125.9 . . . no
C17 C18 H18 125.9 . . . no
C18 C19 H19 126.0 . . . no
C20 C19 H19 126.0 . . . no
C16 C20 H20 125.4 . . . no
C19 C20 H20 125.4 . . . no
C22A C21A H21A 126.0 . . . no
C23A C21A H21A 126.0 . . . no
C21A C22A H22A 126.0 . . . no
C24A C22A H22A 126.0 . . . no
C21A C23A H23A 126.0 . . . no
C25A C23A H23A 126.0 . . . no
C22A C24A H24A 126.0 . . . no
C25A C24A H24A 126.0 . . . no
C23A C25A H25A 126.0 . . . no
C24A C25A H25A 126.0 . . . no
C22B C21B H21B 126.0 . . . no
C23B C21B H21B 126.0 . . . no
C21B C22B H22B 126.0 . . . no
C24B C22B H22B 126.0 . . . no
C21B C23B H23B 126.0 . . . no
C25B C23B H23B 126.0 . . . no
C22B C24B H24B 126.0 . . . no
C25B C24B H24B 126.0 . . . no
C23B C25B H25B 126.0 . . . no
C24B C25B H25B 126.0 . . . no
Fe2 C17 H17 126.5 . . . no
Fe2 C18 H18 126.1 . . . no
Fe2 C19 H19 126.5 . . . no
Fe2 C20 H20 127.0 . . . no
Fe2 C21B H21B 127.6 . . . no
Fe2 C22B H22B 129.2 . . . no
Fe2 C23B H23B 121.9 . . . no
Fe2 C24B H24B 124.6 . . . no
Fe2 C25B H25B 120.0 . . . no
Fe2 C21A H21A 124.3 . . . no
Fe2 C22A H22A 124.0 . . . no
Fe2 C23A H23A 127.5 . . . no
Fe2 C24A H24A 127.0 . . . no
Fe2 C25A H25A 129.1 . . . no

loop_
_geom_bond_atom_site_label_1
_geom_bond_atom_site_label_2
_geom_bond_distance
_geom_bond_site_symmetry_1
_geom_bond_site_symmetry_2
_geom_bond_publ_flag
Ru1 N1 2.131(3) . . yes
Ru1 S1 2.276(1) . . yes
Ru1 S2 2.339(1) . . yes
Ru1 S3 2.305(1) . . yes
Ru1 S4 2.336(1) . . yes
Ru1 Cl1 2.448(1) . . yes
Fe2 C16 2.036(4) . . yes
Fe2 C17 2.025(5) . . yes
Fe2 C18 2.023(5) . . yes
Fe2 C19 2.033(4) . . yes
Fe2 C20 2.037(5) . . yes
Fe2 C21A 1.971(12) . . yes
Fe2 C22A 1.964(9) . . yes
Fe2 C23A 2.054(10) . . yes
Fe2 C24A 2.042(7) . . yes
Fe2 C25A 2.096(8) . . yes
Fe2 C21B 2.186(16) . . no
Fe2 C22B 2.228(13) . . no
Fe2 C23B 2.041(21) . . no
Fe2 C24B 2.112(13) . . no
Fe2 C25B 1.992(19) . . no
S1 C1 1.811(5) . . no
S1 C10 1.802(5) . . no
S2 C2 1.845(5) . . no
S2 C3 1.820(5) . . no
S3 C5 1.783(5) . . no
S3 C6 1.872(6) . . no
S4 C7 1.812(5) . . no
S4 C8 1.821(6) . . no
N1 C15 1.342(6) . . no
N1 C11 1.349(6) . . no
C1 C2 1.508(8) . . no
C3 C4 1.528(9) . . no
C4 C5 1.506(8) . . no
C6 C7 1.509(8) . . no
C8 C9 1.517(8) . . no
C9 C10 1.510(8) . . no
C11 C12 1.376(6) . . no
C12 C13 1.392(6) . . no
C13 C14 1.393(6) . . no
C13 C16 1.464(5) . . no
C14 C15 1.383(6) . . no
C16 C20 1.414(6) . . no
C16 C17 1.437(6) . . no
C17 C18 1.423(6) . . no
C18 C19 1.408(7) . . no
C19 C20 1.415(6) . . no
C21A C22A 1.414(6) . . no
C21A C23A 1.414(6) . . no
C22A C24A 1.414(1) . . no
C23A C25A 1.414(1) . . no
C24A C25A 1.414(5) . . no
C21B C22B 1.414(6) . . no
C21B C23B 1.414(6) . . no
C22B C24B 1.414(1) . . no
C23B C25B 1.414(1) . . no
C24B C25B 1.414(5) . . no
O3 C26 1.420 . . no
C26 C27 1.420 . . no
C1 H1a 0.950 . . no
C1 H1b 0.950 . . no
C2 H2a 0.950 . . no
C2 H2b 0.950 . . no
C3 H3a 0.950 . . no
C3 H3b 0.950 . . no
C4 H4a 0.950 . . no
C4 H4b 0.950 . . no
C5 H5a 0.950 . . no
C5 H5b 0.950 . . no
C6 H6a 0.950 . . no
C6 H6b 0.950 . . no
C7 H7a 0.950 . . no
C7 H7b 0.950 . . no
C8 H8a 0.950 . . no
C8 H8b 0.950 . . no
C9 H9a 0.950 . . no
C9 H9b 0.950 . . no
C10 H10a 0.950 . . no
C10 H10b 0.950 . . no
C11 H11 0.950 . . no
C12 H12 0.950 . . no
C14 H14 0.950 . . no
C15 H15 0.950 . . no
C17 H17 0.950 . . no
C18 H18 0.950 . . no
C19 H19 0.950 . . no
C20 H20 0.950 . . no
C21A H21A 0.950 . . no
C22A H22A 0.950 . . no
C23A H23A 0.950 . . no
C24A H24A 0.950 . . no
C25A H25A 0.950 . . no
C21B H21B 0.950 . . no
C22B H22B 0.950 . . no
C23B H23B 0.950 . . no
C24B H24B 0.950 . . no
C25B H25B 0.950 . . no

loop_
_geom_contact_atom_site_label_1
_geom_contact_atom_site_label_2
_geom_contact_distance
_geom_contact_site_symmetry_1
_geom_contact_site_symmetry_2
_geom_contact_publ_flag
Cl2 Cl2 0.641(24) . 2_655 no
Cl3 Cl3 0.792(9) . 2_555 no

loop_
_geom_torsion_atom_site_label_1
_geom_torsion_atom_site_label_2
_geom_torsion_atom_site_label_3
_geom_torsion_atom_site_label_4
_geom_torsion
_geom_torsion_site_symmetry_1
_geom_torsion_site_symmetry_2
_geom_torsion_site_symmetry_3
_geom_torsion_site_symmetry_4
_geom_torsion_publ_flag
C12 C13 C16 C17 -19.5(7) . . . . yes
C14 C13 C16 C20 -21.0(7) . . . . yes
S4 Ru1 N1 C11 -46.5(3) . . . . yes
S1 Ru1 N1 C11 49.3(3) . . . . yes
S2 Ru1 N1 C15 -47.5(3) . . . . yes
Cl1 Ru1 N1 C15 43.1(3) . . . . yes
